data_2227402
loop_
_publ_author_name
'Aouine, Younas'
'Alami, Anouar'
'El Hallaoui, Abdelilah'
'Elachqar, Abdelrhani'
'Zouihri, Hafid'

_publ_section_title
;
 10-(Prop-2-ynyl)-10<i>H</i>-phenothiazine
;
_journal_coeditor_code DS2063
_journal_issue 11
_journal_name_full 'Acta Crystallographica Section E'
_journal_page_first o2830
_journal_paper_doi 10.1107/S1600536810040638
_journal_volume 66
_journal_year 2010
_chemical_formula_iupac 'C15 H11 N S'
_chemical_formula_moiety 'C15 H11 N S'
_chemical_formula_sum 'C15 H11 N S'
_chemical_formula_weight 237.31
_chemical_melting_point 355
_chemical_name_systematic
;
10-(Prop-2-ynyl)-10<i>H</i>-phenothiazine
;
_space_group_IT_number 14
_symmetry_cell_setting monoclinic
_symmetry_space_group_name_Hall '-P 2yn'
_symmetry_space_group_name_H-M 'P 1 21/n 1'
_atom_sites_solution_hydrogens geom
_atom_sites_solution_primary direct
_atom_sites_solution_secondary difmap
_audit_creation_method SHELXL-97
_cell_angle_alpha 90.00
_cell_angle_beta 96.023(3)
_cell_angle_gamma 90.00
_cell_formula_units_Z 4
_cell_length_a 10.5306(10)
_cell_length_b 7.2981(6)
_cell_length_c 15.6782(14)
_cell_measurement_reflns_used 2646
_cell_measurement_temperature 296(2)
_cell_measurement_theta_max 26.2
_cell_measurement_theta_min 1.7
_cell_volume 1198.27(18)
_computing_cell_refinement 'SAINT (Bruker, 2005)'
_computing_data_collection 'APEX2 (Bruker, 2005)'
_computing_data_reduction 'SAINT (Bruker, 2005)'
_computing_molecular_graphics 'PLATON (Spek, 2009)'
_computing_publication_material 'publCIF (Westrip, 2010)'
_computing_structure_refinement 'SHELXL97 (Sheldrick, 2008)'
_computing_structure_solution 'SHELXS97 (Sheldrick, 2008)'
_diffrn_ambient_temperature 296(2)
_diffrn_measured_fraction_theta_full 0.998
_diffrn_measured_fraction_theta_max 0.998
_diffrn_measurement_device_type 'Bruker APEXII CCD detector'
_diffrn_measurement_method '\w and \f'
_diffrn_radiation_monochromator graphite
_diffrn_radiation_source 'fine-focus sealed tube'
_diffrn_radiation_type MoK\a
_diffrn_radiation_wavelength 0.71073
_diffrn_reflns_av_R_equivalents 0.0339
_diffrn_reflns_av_sigmaI/netI 0.0246
_diffrn_reflns_limit_h_max 15
_diffrn_reflns_limit_h_min -15
_diffrn_reflns_limit_k_max 10
_diffrn_reflns_limit_k_min -10
_diffrn_reflns_limit_l_max 22
_diffrn_reflns_limit_l_min -21
_diffrn_reflns_number 16905
_diffrn_reflns_theta_full 30.59
_diffrn_reflns_theta_max 30.59
_diffrn_reflns_theta_min 2.23
_exptl_absorpt_coefficient_mu 0.244
_exptl_absorpt_correction_type none
_exptl_crystal_colour colourless
_exptl_crystal_density_diffrn 1.315
_exptl_crystal_density_method 'not measured'
_exptl_crystal_description block
_exptl_crystal_F_000 496
_exptl_crystal_size_max 0.42
_exptl_crystal_size_mid 0.38
_exptl_crystal_size_min 0.17
_refine_diff_density_max 0.354
_refine_diff_density_min -0.244
_refine_ls_extinction_coef 0.015(3)
_refine_ls_extinction_expression Fc^*^=kFc[1+0.001xFc^2^\l^3^/sin(2\q)]^-1/4^
_refine_ls_extinction_method 'SHELXL97 (Sheldrick, 2008)'
_refine_ls_goodness_of_fit_ref 1.077
_refine_ls_hydrogen_treatment constr
_refine_ls_matrix_type full
_refine_ls_number_parameters 155
_refine_ls_number_reflns 3688
_refine_ls_number_restraints 0
_refine_ls_restrained_S_all 1.077
_refine_ls_R_factor_all 0.0665
_refine_ls_R_factor_gt 0.0456
_refine_ls_shift/su_max 0.002
_refine_ls_shift/su_mean 0.000
_refine_ls_structure_factor_coef Fsqd
_refine_ls_weighting_details 'calc w=1/[\s^2^(Fo^2^)+(0.0829P)^2^+0.0989P] where P=(Fo^2^+2Fc^2^)/3'
_refine_ls_weighting_scheme calc
_refine_ls_wR_factor_gt 0.1281
_refine_ls_wR_factor_ref 0.1514
_reflns_number_gt 2683
_reflns_number_total 3688
_reflns_threshold_expression I>2sigma(I)
_cod_data_source_file ds2063.cif
_cod_data_source_block I
_cod_original_sg_symbol_H-M 'P 21/n'
_cod_database_code 2227402
_cod_database_fobs_code 2227402

loop_
_symmetry_equiv_pos_as_xyz
'x, y, z'
'-x+1/2, y+1/2, -z+1/2'
'-x, -y, -z'
'x-1/2, -y-1/2, z-1/2'

loop_
_atom_site_type_symbol
_atom_site_label
_atom_site_fract_x
_atom_site_fract_y
_atom_site_fract_z
_atom_site_U_iso_or_equiv
_atom_site_adp_type
_atom_site_calc_flag
_atom_site_refinement_flags
_atom_site_occupancy
_atom_site_disorder_assembly
_atom_site_disorder_group
S S1 0.74384(5) 1.23619(6) 1.08918(3) 0.06194(18) Uani d . 1 . .
C C1 0.64205(14) 1.18256(18) 0.99624(9) 0.0453(3) Uani d . 1 . .
C C12 0.81567(13) 1.0206(2) 1.10752(9) 0.0476(3) Uani d . 1 . .
C C6 0.68419(12) 1.06413(17) 0.93508(8) 0.0409(3) Uani d . 1 . .
C C7 0.84191(12) 0.9120(2) 1.03762(8) 0.0444(3) Uani d . 1 . .
C C5 0.60793(14) 1.0439(2) 0.85724(9) 0.0482(3) Uani d . 1 . .
H H5 0.6338 0.9661 0.8154 0.058 Uiso calc R 1 . .
C C4 0.49414(14) 1.1390(2) 0.84205(11) 0.0572(4) Uani d . 1 . .
H H4 0.4464 1.1286 0.7889 0.069 Uiso calc R 1 . .
C C3 0.45030(16) 1.2484(2) 0.90383(12) 0.0594(4) Uani d . 1 . .
H H3 0.3724 1.3087 0.8935 0.071 Uiso calc R 1 . .
C C14 0.78307(14) 0.6913(2) 0.86512(9) 0.0512(3) Uani d . 1 . .
C C2 0.52371(17) 1.26762(19) 0.98158(11) 0.0545(4) Uani d . 1 . .
H H2 0.4937 1.3382 1.0246 0.065 Uiso calc R 1 . .
C C13 0.84863(13) 0.8676(2) 0.88310(9) 0.0504(3) Uani d . 1 . .
H H13A 0.9391 0.8445 0.8970 0.060 Uiso calc R 1 . .
H H13B 0.8386 0.9419 0.8315 0.060 Uiso calc R 1 . .
C C8 0.90857(15) 0.7493(2) 1.05489(11) 0.0582(4) Uani d . 1 . .
H H8 0.9266 0.6740 1.0099 0.070 Uiso calc R 1 . .
C C10 0.91968(17) 0.8038(3) 1.20672(11) 0.0690(5) Uani d . 1 . .
H H10 0.9457 0.7676 1.2627 0.083 Uiso calc R 1 . .
C C11 0.85181(15) 0.9640(3) 1.19087(10) 0.0585(4) Uani d . 1 . .
H H11 0.8301 1.0346 1.2365 0.070 Uiso calc R 1 . .
C C15 0.72916(18) 0.5503(3) 0.85403(11) 0.0663(4) Uani d . 1 . .
H H15 0.6866 0.4391 0.8453 0.080 Uiso calc R 1 . .
C C9 0.94833(17) 0.6984(3) 1.13868(12) 0.0707(5) Uani d . 1 . .
H H9 0.9952 0.5912 1.1490 0.085 Uiso calc R 1 . .
N N1 0.80200(10) 0.97117(16) 0.95310(7) 0.0436(3) Uani d . 1 . .

loop_
_atom_site_aniso_label
_atom_site_aniso_U_11
_atom_site_aniso_U_22
_atom_site_aniso_U_33
_atom_site_aniso_U_12
_atom_site_aniso_U_13
_atom_site_aniso_U_23
S1 0.0868(3) 0.0449(2) 0.0533(3) -0.00690(19) 0.0031(2) -0.01417(16)
C1 0.0585(8) 0.0314(6) 0.0470(7) -0.0052(5) 0.0096(6) 0.0007(5)
C12 0.0450(6) 0.0521(8) 0.0449(7) -0.0122(6) 0.0006(5) -0.0051(6)
C6 0.0473(6) 0.0334(6) 0.0426(6) -0.0073(5) 0.0075(5) 0.0020(5)
C7 0.0374(6) 0.0507(8) 0.0447(7) -0.0080(5) 0.0033(5) -0.0021(6)
C5 0.0555(8) 0.0423(7) 0.0463(7) -0.0043(6) 0.0027(6) 0.0008(6)
C4 0.0575(8) 0.0522(9) 0.0595(9) -0.0032(7) -0.0053(7) 0.0091(7)
C3 0.0560(8) 0.0437(8) 0.0788(11) 0.0036(6) 0.0088(8) 0.0134(7)
C14 0.0540(8) 0.0558(9) 0.0452(7) 0.0055(7) 0.0118(6) -0.0064(6)
C2 0.0685(9) 0.0341(7) 0.0638(9) 0.0034(6) 0.0202(8) 0.0038(6)
C13 0.0456(7) 0.0608(9) 0.0469(7) -0.0033(6) 0.0150(6) -0.0047(6)
C8 0.0486(7) 0.0684(11) 0.0566(9) 0.0095(7) 0.0013(6) -0.0029(7)
C10 0.0587(9) 0.0943(14) 0.0512(9) 0.0004(9) -0.0072(7) 0.0113(9)
C11 0.0553(8) 0.0759(11) 0.0434(7) -0.0118(8) 0.0008(6) -0.0050(7)
C15 0.0830(12) 0.0568(10) 0.0602(10) -0.0058(9) 0.0134(8) -0.0081(8)
C9 0.0587(9) 0.0832(12) 0.0681(11) 0.0157(9) -0.0038(8) 0.0121(10)
N1 0.0435(6) 0.0475(6) 0.0402(6) -0.0038(5) 0.0066(4) -0.0041(5)

loop_
_atom_type_symbol
_atom_type_description
_atom_type_scat_dispersion_real
_atom_type_scat_dispersion_imag
_atom_type_scat_source
C C 0.0033 0.0016 'International Tables Vol C Tables 4.2.6.8 and 6.1.1.4'
H H 0.0000 0.0000 'International Tables Vol C Tables 4.2.6.8 and 6.1.1.4'
N N 0.0061 0.0033 'International Tables Vol C Tables 4.2.6.8 and 6.1.1.4'
S S 0.1246 0.1234 'International Tables Vol C Tables 4.2.6.8 and 6.1.1.4'

loop_
_geom_angle_atom_site_label_1
_geom_angle_atom_site_label_2
_geom_angle_atom_site_label_3
_geom_angle_site_symmetry_1
_geom_angle_site_symmetry_3
_geom_angle
_geom_angle_publ_flag
C12 S1 C1 . . 98.67(7) ?
C2 C1 C6 . . 120.44(14) ?
C2 C1 S1 . . 119.69(12) ?
C6 C1 S1 . . 119.73(11) ?
C11 C12 C7 . . 120.73(15) ?
C11 C12 S1 . . 119.52(12) ?
C7 C12 S1 . . 119.66(11) ?
C5 C6 C1 . . 118.04(13) ?
C5 C6 N1 . . 122.35(12) ?
C1 C6 N1 . . 119.61(12) ?
C8 C7 C12 . . 117.82(14) ?
C8 C7 N1 . . 122.48(13) ?
C12 C7 N1 . . 119.70(13) ?
C4 C5 C6 . . 120.38(14) ?
C4 C5 H5 . . 119.8 ?
C6 C5 H5 . . 119.8 ?
C3 C4 C5 . . 121.32(15) ?
C3 C4 H4 . . 119.3 ?
C5 C4 H4 . . 119.3 ?
C4 C3 C2 . . 118.93(15) ?
C4 C3 H3 . . 120.5 ?
C2 C3 H3 . . 120.5 ?
C15 C14 C13 . . 177.31(16) ?
C3 C2 C1 . . 120.68(15) ?
C3 C2 H2 . . 119.7 ?
C1 C2 H2 . . 119.7 ?
N1 C13 C14 . . 114.10(11) ?
N1 C13 H13A . . 108.7 ?
C14 C13 H13A . . 108.7 ?
N1 C13 H13B . . 108.7 ?
C14 C13 H13B . . 108.7 ?
H13A C13 H13B . . 107.6 ?
C9 C8 C7 . . 120.59(16) ?
C9 C8 H8 . . 119.7 ?
C7 C8 H8 . . 119.7 ?
C9 C10 C11 . . 119.11(16) ?
C9 C10 H10 . . 120.4 ?
C11 C10 H10 . . 120.4 ?
C10 C11 C12 . . 120.58(16) ?
C10 C11 H11 . . 119.7 ?
C12 C11 H11 . . 119.7 ?
C14 C15 H15 . . 180.0 ?
C10 C9 C8 . . 121.09(18) ?
C10 C9 H9 . . 119.5 ?
C8 C9 H9 . . 119.5 ?
C7 N1 C6 . . 120.06(10) ?
C7 N1 C13 . . 117.11(12) ?
C6 N1 C13 . . 117.06(11) ?

loop_
_geom_bond_atom_site_label_1
_geom_bond_atom_site_label_2
_geom_bond_site_symmetry_2
_geom_bond_distance
_geom_bond_publ_flag
S1 C12 . 1.7563(17) ?
S1 C1 . 1.7599(15) ?
C1 C2 . 1.390(2) ?
C1 C6 . 1.3974(19) ?
C12 C11 . 1.385(2) ?
C12 C7 . 1.4034(19) ?
C6 C5 . 1.3965(19) ?
C6 N1 . 1.4162(17) ?
C7 C8 . 1.391(2) ?
C7 N1 . 1.4151(17) ?
C5 C4 . 1.384(2) ?
C5 H5 . 0.9300 ?
C4 C3 . 1.372(2) ?
C4 H4 . 0.9300 ?
C3 C2 . 1.380(3) ?
C3 H3 . 0.9300 ?
C14 C15 . 1.179(2) ?
C14 C13 . 1.473(2) ?
C2 H2 . 0.9300 ?
C13 N1 . 1.4594(16) ?
C13 H13A . 0.9700 ?
C13 H13B . 0.9700 ?
C8 C9 . 1.387(2) ?
C8 H8 . 0.9300 ?
C10 C9 . 1.374(3) ?
C10 C11 . 1.379(3) ?
C10 H10 . 0.9300 ?
C11 H11 . 0.9300 ?
C15 H15 . 0.9300 ?
C9 H9 . 0.9300 ?

loop_
_cod_related_entry_id
_cod_related_entry_database
_cod_related_entry_code
1 ChemSpider 26231146
